data_7245000
loop_
_publ_author_name
'Zong, Zhihui'
'Zhou, Feiya'
'Chang, Qinghua'
'Shen, Jingyi'
'Wang, Shan'
'Liang, Lili'

_publ_section_title
;
 Construction of highly energetic metal--organic frameworks with a
 nitrobenzene derivative
;
_journal_issue 21
_journal_name_full CrystEngComm
_journal_page_first 3953
_journal_page_last 3961
_journal_paper_doi 10.1039/D2CE00464J
_journal_volume 24
_journal_year 2022
_chemical_formula_moiety 'C17 H16 Cu N4 O12 [+ solvent]'
_chemical_formula_sum 'C17 H16 Cu N4 O12'
_chemical_formula_weight 531.88
_space_group_crystal_system triclinic
_space_group_IT_number 2
_space_group_name_Hall '-P 1'
_space_group_name_H-M_alt 'P -1'
_atom_sites_solution_hydrogens mixed
_audit_creation_method SHELXL-2014/7
_audit_update_record
;
2021-07-22 deposited with the CCDC.	2022-04-20 downloaded from the CCDC.
;
_cell_angle_alpha 102.125(2)
_cell_angle_beta 98.222(2)
_cell_angle_gamma 105.058(2)
_cell_formula_units_Z 2
_cell_length_a 8.0763(4)
_cell_length_b 13.5075(7)
_cell_length_c 14.4614(7)
_cell_measurement_reflns_used 4785
_cell_measurement_temperature 173(2)
_cell_measurement_theta_max 25.19
_cell_measurement_theta_min 2.77
_cell_volume 1456.47(13)
_computing_structure_refinement 'SHELXL-2014/7 (Sheldrick, 2014)'
_diffrn_ambient_temperature 173(2)
_diffrn_measured_fraction_theta_full 0.999
_diffrn_measured_fraction_theta_max 0.994
_diffrn_measurement_device_type 'PHOTON 100 CMOS detector'
_diffrn_measurement_method 'omega scan'
_diffrn_radiation_type MoK\a
_diffrn_radiation_wavelength 0.71073
_diffrn_reflns_av_R_equivalents 0.0894
_diffrn_reflns_av_unetI/netI 0.0664
_diffrn_reflns_Laue_measured_fraction_full 0.999
_diffrn_reflns_Laue_measured_fraction_max 0.994
_diffrn_reflns_limit_h_max 9
_diffrn_reflns_limit_h_min -9
_diffrn_reflns_limit_k_max 16
_diffrn_reflns_limit_k_min -16
_diffrn_reflns_limit_l_max 17
_diffrn_reflns_limit_l_min -17
_diffrn_reflns_number 23738
_diffrn_reflns_point_group_measured_fraction_full 0.999
_diffrn_reflns_point_group_measured_fraction_max 0.994
_diffrn_reflns_theta_full 25.242
_diffrn_reflns_theta_max 25.387
_diffrn_reflns_theta_min 2.767
_diffrn_source 'sealed tube'
_exptl_absorpt_coefficient_mu 0.804
_exptl_absorpt_correction_T_max 0.7452
_exptl_absorpt_correction_T_min 0.6750
_exptl_absorpt_correction_type multi-scan
_exptl_absorpt_process_details 'SADABS (Bruker, 2014)'
_exptl_crystal_colour blue
_exptl_crystal_density_diffrn 1.213
_exptl_crystal_description needle
_exptl_crystal_F_000 542
_exptl_crystal_size_max 0.330
_exptl_crystal_size_mid 0.120
_exptl_crystal_size_min 0.080
_refine_diff_density_max 0.482
_refine_diff_density_min -0.679
_refine_diff_density_rms 0.100
_refine_ls_extinction_method none
_refine_ls_goodness_of_fit_ref 1.021
_refine_ls_hydrogen_treatment constr
_refine_ls_matrix_type full
_refine_ls_number_parameters 314
_refine_ls_number_reflns 5328
_refine_ls_number_restraints 0
_refine_ls_restrained_S_all 1.021
_refine_ls_R_factor_all 0.1024
_refine_ls_R_factor_gt 0.0790
_refine_ls_shift/su_max 0.000
_refine_ls_shift/su_mean 0.000
_refine_ls_structure_factor_coef Fsqd
_refine_ls_weighting_details 'w=1/[\s^2^(Fo^2^)+(0.0627P)^2^+9.3089P] where P=(Fo^2^+2Fc^2^)/3'
_refine_ls_weighting_scheme calc
_refine_ls_wR_factor_gt 0.1826
_refine_ls_wR_factor_ref 0.1936
_reflns_Friedel_coverage 0.000
_reflns_number_gt 4108
_reflns_number_total 5328
_reflns_threshold_expression 'I > 2\s(I)'
_cod_data_source_file d2ce00464j2.cif
_cod_data_source_block Cu_sq
_cod_database_code 7245000
_shelx_shelxl_version_number 2014/7
_shelx_space_group_comment
;
The symmetry employed for this shelxl refinement is uniquely defined
by the following loop, which should always be used as a source of
symmetry information in preference to the above space-group names.
They are only intended as comments.
;
_shelx_estimated_absorpt_t_min 0.777
_shelx_estimated_absorpt_t_max 0.938

loop_
_space_group_symop_operation_xyz
'x, y, z'
'-x, -y, -z'

loop_
_atom_site_label
_atom_site_type_symbol
_atom_site_fract_x
_atom_site_fract_y
_atom_site_fract_z
_atom_site_U_iso_or_equiv
_atom_site_adp_type
_atom_site_occupancy
_atom_site_site_symmetry_order
_atom_site_calc_flag
_atom_site_refinement_flags_posn
_atom_site_refinement_flags_adp
_atom_site_refinement_flags_occupancy
_atom_site_disorder_assembly
_atom_site_disorder_group
C1 C 0.0657(7) 0.3738(4) 0.0439(4) 0.0266(12) Uani 1 1 d . . . . .
H1A H -0.0125 0.3976 0.0846 0.032 Uiso 1 1 calc R U . . .
H1B H 0.1059 0.3191 0.0686 0.032 Uiso 1 1 calc R U . . .
C2 C 0.3940(7) 0.5321(4) 0.3106(4) 0.0208(11) Uani 1 1 d . . . . .
C3 C 0.2909(7) 0.4801(4) 0.2178(4) 0.0220(11) Uani 1 1 d . . . . .
H3 H 0.1951 0.4191 0.2115 0.026 Uiso 1 1 calc R U . . .
C4 C 0.3188(7) 0.5109(4) 0.1360(4) 0.0236(12) Uani 1 1 d . . . . .
C5 C 0.4651(7) 0.5987(4) 0.1433(4) 0.0235(12) Uani 1 1 d . . . . .
C6 C 0.5742(7) 0.6507(4) 0.2326(4) 0.0250(12) Uani 1 1 d . . . . .
H6 H 0.6747 0.7084 0.2375 0.030 Uiso 1 1 calc R U . . .
C7 C 0.5398(7) 0.6204(4) 0.3148(4) 0.0233(12) Uani 1 1 d . . . . .
C8 C -0.1807(7) 0.2401(5) -0.0873(4) 0.0255(12) Uani 1 1 d . . . . .
C9 C -0.2702(7) 0.1966(4) -0.1829(4) 0.0238(12) Uani 1 1 d . . . . .
H9 H -0.3707 0.1360 -0.1996 0.029 Uiso 1 1 calc R U . . .
C10 C -0.2105(7) 0.2428(4) -0.2533(4) 0.0223(11) Uani 1 1 d . . . . .
C11 C -0.0604(7) 0.3300(4) -0.2274(4) 0.0247(12) Uani 1 1 d . . . . .
H11 H -0.0186 0.3615 -0.2758 0.030 Uiso 1 1 calc R U . . .
C12 C 0.0291(7) 0.3716(4) -0.1317(4) 0.0269(12) Uani 1 1 d . . . . .
H12 H 0.1325 0.4302 -0.1157 0.032 Uiso 1 1 calc R U . . .
C13 C -0.0305(7) 0.3288(4) -0.0592(4) 0.0249(12) Uani 1 1 d . . . . .
C14 C -0.3009(7) 0.1958(4) -0.3578(4) 0.0238(12) Uani 1 1 d . . . . .
C15A C 0.2410(7) 0.5958(4) 0.5562(4) 0.0252(12) Uani 1 1 d . . . . .
H15A H 0.2415 0.6160 0.4971 0.030 Uiso 1 1 calc R U . . .
C16A C 0.0374(9) 0.6936(6) 0.5870(5) 0.0453(17) Uani 1 1 d . . . . .
H16A H 0.0495 0.7052 0.5233 0.068 Uiso 1 1 calc R U . . .
H16B H 0.0754 0.7621 0.6355 0.068 Uiso 1 1 calc R U . . .
H16C H -0.0855 0.6574 0.5852 0.068 Uiso 1 1 calc R U . . .
C17A C 0.1411(13) 0.6023(9) 0.7049(6) 0.079(3) Uani 1 1 d . . . . .
H17A H 0.2265 0.5643 0.7175 0.119 Uiso 1 1 calc R U . . .
H17B H 0.0233 0.5574 0.7031 0.119 Uiso 1 1 calc R U . . .
H17C H 0.1699 0.6679 0.7564 0.119 Uiso 1 1 calc R U . . .
Cu1 Cu 0.5000 0.5000 0.5000 0.0196(2) Uani 1 2 d S . P . .
Cu2 Cu -0.4727(5) -0.0050(5) -0.4996(4) 0.0257(7) Uani 0.5 1 d . . P . .
N1 N 0.5077(7) 0.6411(4) 0.0627(3) 0.0312(11) Uani 1 1 d . . . . .
N2 N 0.6604(6) 0.6839(4) 0.4051(3) 0.0280(11) Uani 1 1 d . . . . .
N3 N -0.2533(7) 0.1884(4) -0.0161(4) 0.0389(13) Uani 1 1 d . . . . .
N4A N 0.1464(6) 0.6280(4) 0.6124(3) 0.0319(12) Uani 1 1 d . . . . .
O1 O 0.2132(5) 0.4619(3) 0.0476(3) 0.0298(9) Uani 1 1 d . . . . .
O2 O 0.3500(5) 0.4948(3) 0.3820(3) 0.0274(9) Uani 1 1 d . . . . .
O3 O 0.4150(6) 0.5995(4) -0.0176(3) 0.0528(14) Uani 1 1 d . . . . .
O4 O 0.6410(7) 0.7159(4) 0.0769(3) 0.0513(13) Uani 1 1 d . . . . .
O5 O 0.7975(6) 0.7469(4) 0.4018(3) 0.0466(12) Uani 1 1 d . . . . .
O6 O 0.6191(5) 0.6748(3) 0.4832(3) 0.0310(9) Uani 1 1 d . . . . .
O7 O -0.1806(9) 0.2195(5) 0.0669(3) 0.095(3) Uani 1 1 d . . . . .
O8 O -0.3890(8) 0.1167(5) -0.0432(4) 0.081(2) Uani 1 1 d . . . . .
O9 O -0.4069(6) 0.1038(3) -0.3762(3) 0.0413(11) Uani 1 1 d . . . . .
O10 O -0.2658(6) 0.2472(3) -0.4164(3) 0.0426(12) Uani 1 1 d . . . . .
O11A O 0.3336(5) 0.5380(3) 0.5764(3) 0.0317(9) Uani 1 1 d . . . . .
O12A O -0.4498(12) 0.1046(7) -0.5751(7) 0.035(2) Uiso 0.5 1 d . . P . .
H12A H -0.4185 0.0834 -0.6274 0.042 Uiso 0.5 1 d R U P . .
H12B H -0.3735 0.1625 -0.5424 0.042 Uiso 0.5 1 d R U P . .
O12B O -0.4836(12) -0.1125(7) -0.4399(6) 0.030(2) Uiso 0.5 1 d . . P . .
H12C H -0.5696 -0.1656 -0.4692 0.036 Uiso 0.5 1 d R U P . .
H12D H -0.4918 -0.0922 -0.3818 0.036 Uiso 0.5 1 d R U P . .

loop_
_atom_site_aniso_label
_atom_site_aniso_U_11
_atom_site_aniso_U_22
_atom_site_aniso_U_33
_atom_site_aniso_U_23
_atom_site_aniso_U_13
_atom_site_aniso_U_12
C1 0.032(3) 0.026(3) 0.016(3) 0.006(2) -0.002(2) 0.002(3)
C2 0.020(3) 0.027(3) 0.016(3) 0.003(2) 0.001(2) 0.012(2)
C3 0.015(3) 0.029(3) 0.018(3) 0.004(2) 0.002(2) 0.002(2)
C4 0.027(3) 0.029(3) 0.013(3) -0.001(2) 0.003(2) 0.011(2)
C5 0.026(3) 0.026(3) 0.019(3) 0.006(2) 0.006(2) 0.008(2)
C6 0.021(3) 0.026(3) 0.023(3) -0.002(2) 0.007(2) 0.004(2)
C7 0.023(3) 0.026(3) 0.018(3) -0.001(2) 0.001(2) 0.010(2)
C8 0.024(3) 0.031(3) 0.018(3) 0.008(2) 0.002(2) 0.003(2)
C9 0.025(3) 0.025(3) 0.018(3) 0.003(2) -0.001(2) 0.006(2)
C10 0.025(3) 0.022(3) 0.019(3) 0.000(2) 0.003(2) 0.012(2)
C11 0.033(3) 0.022(3) 0.015(3) 0.004(2) 0.000(2) 0.004(2)
C12 0.029(3) 0.025(3) 0.022(3) 0.003(2) 0.002(2) 0.004(2)
C13 0.030(3) 0.024(3) 0.015(3) 0.002(2) -0.002(2) 0.004(2)
C14 0.020(3) 0.028(3) 0.016(3) -0.001(2) -0.002(2) 0.003(2)
C15A 0.028(3) 0.027(3) 0.020(3) 0.009(2) 0.004(2) 0.006(3)
C16A 0.038(4) 0.049(4) 0.047(4) 0.004(3) -0.001(3) 0.024(3)
C17A 0.102(7) 0.132(9) 0.051(5) 0.049(6) 0.057(5) 0.074(7)
Cu1 0.0157(5) 0.0314(6) 0.0121(4) 0.0018(4) 0.0008(3) 0.0116(4)
Cu2 0.024(2) 0.0287(12) 0.0164(6) -0.0013(7) -0.0009(17) 0.0020(16)
N1 0.035(3) 0.029(3) 0.026(3) 0.005(2) 0.007(2) 0.005(2)
N2 0.026(3) 0.027(3) 0.022(3) -0.002(2) -0.008(2) 0.007(2)
N3 0.046(3) 0.037(3) 0.022(3) 0.006(2) 0.001(2) -0.003(3)
N4A 0.033(3) 0.046(3) 0.025(3) 0.015(2) 0.008(2) 0.020(2)
O1 0.031(2) 0.035(2) 0.0121(18) 0.0011(16) -0.0006(16) -0.0041(18)
O2 0.023(2) 0.041(2) 0.0139(18) 0.0043(17) -0.0015(15) 0.0072(18)
O3 0.048(3) 0.071(4) 0.020(2) 0.011(2) 0.000(2) -0.010(3)
O4 0.060(3) 0.047(3) 0.035(3) 0.021(2) 0.001(2) -0.008(3)
O5 0.035(3) 0.049(3) 0.036(3) 0.010(2) -0.008(2) -0.011(2)
O6 0.037(2) 0.035(2) 0.0121(19) -0.0042(16) -0.0025(17) 0.0074(19)
O7 0.109(5) 0.101(5) 0.020(3) 0.022(3) -0.011(3) -0.055(4)
O8 0.076(4) 0.092(5) 0.029(3) 0.013(3) -0.001(3) -0.046(4)
O9 0.053(3) 0.033(3) 0.019(2) -0.0006(18) 0.0008(19) -0.008(2)
O10 0.069(3) 0.032(2) 0.018(2) 0.0076(18) -0.007(2) 0.007(2)
O11A 0.042(2) 0.039(2) 0.024(2) 0.0137(18) 0.0125(18) 0.021(2)

loop_
_atom_type_symbol
_atom_type_description
_atom_type_scat_dispersion_real
_atom_type_scat_dispersion_imag
_atom_type_scat_source
C C 0.0033 0.0016 'International Tables Vol C Tables 4.2.6.8 and 6.1.1.4'
H H 0.0000 0.0000 'International Tables Vol C Tables 4.2.6.8 and 6.1.1.4'
N N 0.0061 0.0033 'International Tables Vol C Tables 4.2.6.8 and 6.1.1.4'
O O 0.0106 0.0060 'International Tables Vol C Tables 4.2.6.8 and 6.1.1.4'
Cu Cu 0.3201 1.2651 'International Tables Vol C Tables 4.2.6.8 and 6.1.1.4'

loop_
_geom_angle_atom_site_label_1
_geom_angle_atom_site_label_2
_geom_angle_atom_site_label_3
_geom_angle
_geom_angle_site_symmetry_1
_geom_angle_site_symmetry_3
_geom_angle_publ_flag
O1 C1 C13 107.9(4) . . ?
O1 C1 H1A 110.1 . . ?
C13 C1 H1A 110.1 . . ?
O1 C1 H1B 110.1 . . ?
C13 C1 H1B 110.1 . . ?
H1A C1 H1B 108.4 . . ?
O2 C2 C3 117.7(5) . . ?
O2 C2 C7 127.2(5) . . ?
C3 C2 C7 115.1(5) . . ?
C4 C3 C2 124.5(5) . . ?
C4 C3 H3 117.7 . . ?
C2 C3 H3 117.7 . . ?
O1 C4 C3 123.5(5) . . ?
O1 C4 C5 118.0(5) . . ?
C3 C4 C5 118.5(5) . . ?
C6 C5 C4 119.2(5) . . ?
C6 C5 N1 116.5(5) . . ?
C4 C5 N1 124.2(5) . . ?
C7 C6 C5 121.1(5) . . ?
C7 C6 H6 119.4 . . ?
C5 C6 H6 119.4 . . ?
C6 C7 C2 121.4(5) . . ?
C6 C7 N2 116.0(5) . . ?
C2 C7 N2 122.6(5) . . ?
C9 C8 C13 122.7(5) . . ?
C9 C8 N3 116.0(5) . . ?
C13 C8 N3 121.3(5) . . ?
C10 C9 C8 118.9(5) . . ?
C10 C9 H9 120.5 . . ?
C8 C9 H9 120.5 . . ?
C9 C10 C11 119.5(5) . . ?
C9 C10 C14 120.3(5) . . ?
C11 C10 C14 120.1(5) . . ?
C12 C11 C10 120.9(5) . . ?
C12 C11 H11 119.6 . . ?
C10 C11 H11 119.6 . . ?
C13 C12 C11 120.9(5) . . ?
C13 C12 H12 119.5 . . ?
C11 C12 H12 119.5 . . ?
C12 C13 C8 117.1(5) . . ?
C12 C13 C1 120.9(5) . . ?
C8 C13 C1 122.0(5) . . ?
O10 C14 O9 126.2(5) . . ?
O10 C14 C10 119.0(5) . . ?
O9 C14 C10 114.8(5) . . ?
O11A C15A N4A 122.3(5) . . ?
O11A C15A H15A 118.9 . . ?
N4A C15A H15A 118.9 . . ?
N4A C16A H16A 109.5 . . ?
N4A C16A H16B 109.5 . . ?
H16A C16A H16B 109.5 . . ?
N4A C16A H16C 109.5 . . ?
H16A C16A H16C 109.5 . . ?
H16B C16A H16C 109.5 . . ?
N4A C17A H17A 109.5 . . ?
N4A C17A H17B 109.5 . . ?
H17A C17A H17B 109.5 . . ?
N4A C17A H17C 109.5 . . ?
H17A C17A H17C 109.5 . . ?
H17B C17A H17C 109.5 . . ?
O2 Cu1 O2 180.0 . 2_666 ?
O2 Cu1 O11A 88.58(16) . 2_666 ?
O2 Cu1 O11A 91.42(16) 2_666 2_666 ?
O2 Cu1 O11A 91.42(16) . . ?
O2 Cu1 O11A 88.58(16) 2_666 . ?
O11A Cu1 O11A 180.0 2_666 . ?
O2 Cu1 O6 101.07(15) . 2_666 ?
O2 Cu1 O6 78.93(15) 2_666 2_666 ?
O11A Cu1 O6 94.60(15) 2_666 2_666 ?
O11A Cu1 O6 85.40(15) . 2_666 ?
O2 Cu1 O6 78.93(15) . . ?
O2 Cu1 O6 101.07(15) 2_666 . ?
O11A Cu1 O6 85.40(15) 2_666 . ?
O11A Cu1 O6 94.60(15) . . ?
O6 Cu1 O6 180.0 2_666 . ?
Cu2 Cu2 O12B 109.8(16) 2_454 . ?
Cu2 Cu2 O12A 91.1(16) 2_454 2_454 ?
O12B Cu2 O12A 19.1(3) . 2_454 ?
Cu2 Cu2 O9 84.9(14) 2_454 2_454 ?
O12B Cu2 O9 92.2(4) . 2_454 ?
O12A Cu2 O9 94.7(4) 2_454 2_454 ?
Cu2 Cu2 O9 80.6(14) 2_454 . ?
O12B Cu2 O9 92.7(4) . . ?
O12A Cu2 O9 85.6(4) 2_454 . ?
O9 Cu2 O9 165.53(14) 2_454 . ?
Cu2 Cu2 O12A 74.7(15) 2_454 . ?
O12B Cu2 O12A 174.0(4) . . ?
O12A Cu2 O12A 165.78(16) 2_454 . ?
O9 Cu2 O12A 84.2(4) 2_454 . ?
O9 Cu2 O12A 92.0(4) . . ?
Cu2 Cu2 O12B 57.2(15) 2_454 2_454 ?
O12B Cu2 O12B 166.9(2) . 2_454 ?
O12A Cu2 O12B 148.0(3) 2_454 2_454 ?
O9 Cu2 O12B 86.8(4) 2_454 2_454 ?
O9 Cu2 O12B 85.3(4) . 2_454 ?
O12A Cu2 O12B 18.0(3) . 2_454 ?
O3 N1 O4 121.7(5) . . ?
O3 N1 C5 119.6(5) . . ?
O4 N1 C5 118.7(5) . . ?
O5 N2 O6 121.9(5) . . ?
O5 N2 C7 118.8(5) . . ?
O6 N2 C7 119.2(5) . . ?
O7 N3 O8 121.6(6) . . ?
O7 N3 C8 119.8(5) . . ?
O8 N3 C8 118.6(5) . . ?
C15A N4A C17A 122.3(5) . . ?
C15A N4A C16A 121.5(5) . . ?
C17A N4A C16A 116.2(6) . . ?
C4 O1 C1 116.0(4) . . ?
C2 O2 Cu1 128.0(3) . . ?
N2 O6 Cu1 117.8(3) . . ?
C14 O9 Cu2 129.4(4) . 2_454 ?
C14 O9 Cu2 126.4(4) . . ?
Cu2 O9 Cu2 14.47(14) 2_454 . ?
C15A O11A Cu1 123.6(4) . . ?
O12B O12A Cu2 71.2(12) 2_454 2_454 ?
O12B O12A Cu2 85.1(13) 2_454 . ?
Cu2 O12A Cu2 14.22(16) 2_454 . ?
O12B O12A H12A 140.3 2_454 . ?
Cu2 O12A H12A 119.4 2_454 . ?
Cu2 O12A H12A 110.6 . . ?
O12B O12A H12B 98.7 2_454 . ?
Cu2 O12A H12B 114.4 2_454 . ?
Cu2 O12A H12B 110.4 . . ?
H12A O12A H12B 108.5 . . ?
O12A O12B Cu2 89.7(13) 2_454 . ?
O12A O12B Cu2 77.0(12) 2_454 2_454 ?
Cu2 O12B Cu2 13.1(2) . 2_454 ?
O12A O12B H12C 73.1 2_454 . ?
Cu2 O12B H12C 110.6 . . ?
Cu2 O12B H12C 103.5 2_454 . ?
O12A O12B H12D 52.9 2_454 . ?
Cu2 O12B H12D 110.4 . . ?
Cu2 O12B H12D 104.0 2_454 . ?
H12C O12B H12D 109.7 . . ?

loop_
_geom_bond_atom_site_label_1
_geom_bond_atom_site_label_2
_geom_bond_distance
_geom_bond_site_symmetry_2
_geom_bond_publ_flag
C1 O1 1.435(7) . ?
C1 C13 1.497(7) . ?
C1 H1A 0.9900 . ?
C1 H1B 0.9900 . ?
C2 O2 1.294(6) . ?
C2 C3 1.404(7) . ?
C2 C7 1.425(8) . ?
C3 C4 1.363(7) . ?
C3 H3 0.9500 . ?
C4 O1 1.356(6) . ?
C4 C5 1.413(8) . ?
C5 C6 1.383(7) . ?
C5 N1 1.447(7) . ?
C6 C7 1.378(8) . ?
C6 H6 0.9500 . ?
C7 N2 1.457(7) . ?
C8 C9 1.389(7) . ?
C8 C13 1.404(8) . ?
C8 N3 1.469(7) . ?
C9 C10 1.382(8) . ?
C9 H9 0.9500 . ?
C10 C11 1.393(8) . ?
C10 C14 1.504(7) . ?
C11 C12 1.389(7) . ?
C11 H11 0.9500 . ?
C12 C13 1.386(8) . ?
C12 H12 0.9500 . ?
C14 O10 1.222(7) . ?
C14 O9 1.262(7) . ?
C15A O11A 1.261(7) . ?
C15A N4A 1.279(7) . ?
C15A H15A 0.9500 . ?
C16A N4A 1.464(8) . ?
C16A H16A 0.9800 . ?
C16A H16B 0.9800 . ?
C16A H16C 0.9800 . ?
C17A N4A 1.454(8) . ?
C17A H17A 0.9800 . ?
C17A H17B 0.9800 . ?
C17A H17C 0.9800 . ?
Cu1 O2 1.924(3) . ?
Cu1 O2 1.924(3) 2_666 ?
Cu1 O11A 1.958(4) 2_666 ?
Cu1 O11A 1.958(4) . ?
Cu1 O6 2.385(4) 2_666 ?
Cu1 O6 2.385(4) . ?
Cu2 Cu2 0.492(5) 2_454 ?
Cu2 O12B 1.829(10) . ?
Cu2 O12A 1.932(11) 2_454 ?
Cu2 O9 1.943(7) 2_454 ?
Cu2 O9 1.961(7) . ?
Cu2 O12A 2.003(11) . ?
Cu2 O12B 2.048(10) 2_454 ?
N1 O3 1.219(6) . ?
N1 O4 1.227(6) . ?
N2 O5 1.223(6) . ?
N2 O6 1.243(6) . ?
N3 O7 1.191(7) . ?
N3 O8 1.207(7) . ?
O9 Cu2 1.943(7) 2_454 ?
O12A O12B 0.634(10) 2_454 ?
O12A Cu2 1.932(11) 2_454 ?
O12A H12A 0.8475 . ?
O12A H12B 0.8520 . ?
O12B O12A 0.634(10) 2_454 ?
O12B Cu2 2.048(10) 2_454 ?
O12B H12C 0.8402 . ?
O12B H12D 0.8452 . ?
